data_4000067
loop_
_publ_author_name
'Pivovar, Adam M.'
'Holman, K. Travis'
'Ward, Michael D.'

_publ_section_title
;
 Shape-Selective Separation of Molecular Isomers with Tunable
 Hydrogen-Bonded Host Frameworks
;
_journal_issue 9
_journal_name_full 'Chemistry of Materials'
_journal_page_first 3018
_journal_paper_doi 10.1021/cm0104452
_journal_volume 13
_journal_year 2001
_chemical_formula_sum 'C13 H16 N3 O3 S'
_chemical_formula_weight 294.35
_chemical_name_common 'Bis(guanidinium) 4,4'-biphenyldisulfonate. (1,2-dimethylnaphthalene) clathrate'
_chemical_name_systematic
; 
 ? 
;
_space_group_IT_number 2
_symmetry_cell_setting triclinic
_symmetry_space_group_name_Hall '-P 1'
_symmetry_space_group_name_H-M 'P -1'
_atom_sites_solution_hydrogens geom
_atom_sites_solution_primary direct
_atom_sites_solution_secondary difmap
_audit_creation_method SHELXL-97
_cell_angle_alpha 88.007(2)
_cell_angle_beta 82.683(2)
_cell_angle_gamma 61.762(2)
_cell_formula_units_Z 2
_cell_length_a 7.2214(10)
_cell_length_b 7.5155(10)
_cell_length_c 14.9226(19)
_cell_measurement_reflns_used 2317
_cell_measurement_temperature 173(2)
_cell_measurement_theta_max 27.0
_cell_measurement_theta_min 2.8
_cell_volume 707.39(16)
_computing_cell_refinement 'SAINT, Bruker'
_computing_data_collection 'SMART, Bruker (or Siemens)'
_computing_data_reduction 'SAINT, Bruker'
_computing_molecular_graphics 'XSEED, L. Barbour (1999); http://www.lbarbour.com/xseed'
_computing_structure_refinement 'SHELXL-97 (Sheldrick, 1997)'
_computing_structure_solution 'SHELXS-97 (Sheldrick, 1990)'
_diffrn_ambient_temperature 173(2)
_diffrn_measured_fraction_theta_full 0.985
_diffrn_measured_fraction_theta_max 0.985
_diffrn_measurement_device_type 'SMART platform CCD, Bruker (or Siemens)'
_diffrn_measurement_method 'omega scans'
_diffrn_radiation_monochromator graphite
_diffrn_radiation_source 'fine-focus sealed tube'
_diffrn_radiation_type MoK\a
_diffrn_radiation_wavelength 0.71073
_diffrn_reflns_av_R_equivalents 0.0218
_diffrn_reflns_av_sigmaI/netI 0.0278
_diffrn_reflns_limit_h_max 8
_diffrn_reflns_limit_h_min -8
_diffrn_reflns_limit_k_max 7
_diffrn_reflns_limit_k_min -8
_diffrn_reflns_limit_l_max 17
_diffrn_reflns_limit_l_min -17
_diffrn_reflns_number 3705
_diffrn_reflns_theta_full 25.00
_diffrn_reflns_theta_max 25.00
_diffrn_reflns_theta_min 1.38
_exptl_absorpt_coefficient_mu 0.240
_exptl_absorpt_correction_T_max 0.9581
_exptl_absorpt_correction_T_min 0.8795
_exptl_absorpt_correction_type 'simulated psi-scans (SADABS)'
_exptl_crystal_colour colorless
_exptl_crystal_density_diffrn 1.382
_exptl_crystal_density_method 'not measured'
_exptl_crystal_description 'hexagonal plate'
_exptl_crystal_F_000 310
_exptl_crystal_size_max 0.55
_exptl_crystal_size_mid 0.45
_exptl_crystal_size_min 0.18
_refine_diff_density_max 1.211
_refine_diff_density_min -0.532
_refine_diff_density_rms 0.095
_refine_ls_extinction_method none
_refine_ls_goodness_of_fit_ref 0.993
_refine_ls_hydrogen_treatment mixed
_refine_ls_matrix_type full
_refine_ls_number_parameters 215
_refine_ls_number_reflns 2443
_refine_ls_number_restraints 0
_refine_ls_restrained_S_all 0.993
_refine_ls_R_factor_all 0.0812
_refine_ls_R_factor_gt 0.0730
_refine_ls_shift/su_max 3.387
_refine_ls_shift/su_mean 0.159
_refine_ls_structure_factor_coef Fsqd
_refine_ls_weighting_details 'calc w=1/[\s^2^(Fo^2^)+(0.1375P)^2^+1.3984P] where P=(Fo^2^+2Fc^2^)/3'
_refine_ls_weighting_scheme calc
_refine_ls_wR_factor_gt 0.2068
_refine_ls_wR_factor_ref 0.2125
_reflns_number_gt 2081
_reflns_number_total 2443
_reflns_threshold_expression >2sigma(I)
_cod_data_source_file cm0104452.cif
_cod_data_source_block g:\users\travis\99347\99347
_cod_depositor_comments
;
The following automatic conversions were performed:
'_atom_site_symetry_multiplicity' tag replaced with
'_atom_site_symmetry_multiplicity'.

Automatic conversion script
Id: cif_correct_tags 1440 2010-10-19 06:21:57Z saulius 
;
_cod_original_sg_symbol_H-M P-1
_cod_database_code 4000067

loop_
_symmetry_equiv_pos_as_xyz
'x, y, z'
'-x, -y, -z'

loop_
_atom_site_label
_atom_site_type_symbol
_atom_site_fract_x
_atom_site_fract_y
_atom_site_fract_z
_atom_site_U_iso_or_equiv
_atom_site_adp_type
_atom_site_occupancy
_atom_site_symmetry_multiplicity
_atom_site_calc_flag
_atom_site_refinement_flags
S1 S 0.66238(14) 0.89173(13) 0.64234(6) 0.0280(3) Uani 1 1 d .
O1 O 0.8926(4) 0.7831(4) 0.62074(17) 0.0321(6) Uani 1 1 d .
N1 N 1.1138(5) 0.3368(5) 0.5952(2) 0.0339(8) Uani 1 1 d .
H1A H 1.0475 0.4697 0.5960 0.041 Uiso 1 1 calc R
H1B H 1.2522 0.2709 0.5948 0.041 Uiso 1 1 calc R
C1 C 0.6097(6) 0.9249(5) 0.7617(3) 0.0300(8) Uani 1 1 d .
O2 O 0.5708(4) 1.0947(4) 0.60677(18) 0.0326(6) Uani 1 1 d .
N2 N 0.7974(5) 0.3342(5) 0.5953(2) 0.0380(8) Uani 1 1 d .
H2A H 0.7307 0.4672 0.5961 0.046 Uiso 1 1 calc R
H2B H 0.7256 0.2668 0.5949 0.046 Uiso 1 1 calc R
C2 C 0.7531(7) 0.9374(8) 0.8099(3) 0.0485(12) Uani 1 1 d .
H2 H 0.8825 0.9251 0.7794 0.058 Uiso 1 1 calc R
O3 O 0.5594(4) 0.7778(4) 0.61735(18) 0.0336(7) Uani 1 1 d .
N3 N 1.1051(5) 0.0354(5) 0.5948(2) 0.0330(8) Uani 1 1 d .
H3A H 1.0330 -0.0318 0.5954 0.040 Uiso 1 1 calc R
H3B H 1.2435 -0.0302 0.5944 0.040 Uiso 1 1 calc R
C3 C 0.7098(7) 0.9678(8) 0.9027(3) 0.0503(12) Uani 1 1 d .
H3 H 0.8102 0.9771 0.9350 0.060 Uiso 1 1 calc R
C4 C 0.5221(6) 0.9853(5) 0.9499(3) 0.0313(9) Uani 1 1 d .
C5 C 0.3822(8) 0.9696(8) 0.8991(3) 0.0518(13) Uani 1 1 d .
H5 H 0.2531 0.9800 0.9291 0.062 Uiso 1 1 calc R
C6 C 0.4240(8) 0.9395(8) 0.8069(3) 0.0483(12) Uani 1 1 d .
H6 H 0.3249 0.9288 0.7743 0.058 Uiso 1 1 calc R
C7 C 1.0052(6) 0.2357(6) 0.5946(2) 0.0293(8) Uani 1 1 d .
C1A C 0.3166(19) 0.4776(11) 0.7962(7) 0.133(4) Uani 1 1 d .
C2A C 0.345(2) 0.5220(16) 0.8780(9) 0.061(3) Uani 0.50 1 d P
C3A C -0.2305(10) 0.4322(8) 1.0390(5) 0.0680(16) Uani 1 1 d .
C4A C -0.070(3) 0.476(4) 1.004(2) 0.180(12) Uani 0.50 1 d P
C5A C -0.0128(19) 0.5515(16) 1.0811(8) 0.062(3) Uani 0.50 1 d P
C6A C 0.585(2) 0.4511(15) 0.9199(9) 0.066(3) Uani 0.50 1 d P
C7A C 0.1886(17) 0.6042(15) 1.0387(9) 0.060(3) Uani 0.50 1 d P
C8A C 0.201(2) 0.5223(16) 0.8828(9) 0.063(3) Uani 0.50 1 d P
C9A C -0.011(5) 0.404(5) 0.835(2) 0.184(11) Uiso 0.50 1 d P
C10A C 0.585(3) 0.485(3) 0.9961(14) 0.110(6) Uiso 0.50 1 d P
C11A C -0.229(5) 0.388(5) 0.841(2) 0.059(8) Uiso 0.25 1 d P
C12A C 0.593(5) 0.417(4) 0.8429(19) 0.147(9) Uiso 0.50 1 d P

loop_
_atom_site_aniso_label
_atom_site_aniso_U_11
_atom_site_aniso_U_22
_atom_site_aniso_U_33
_atom_site_aniso_U_23
_atom_site_aniso_U_13
_atom_site_aniso_U_12
S1 0.0269(5) 0.0236(5) 0.0334(6) 0.0015(4) -0.0034(4) -0.0120(4)
O1 0.0276(14) 0.0276(14) 0.0391(15) -0.0005(11) -0.0027(11) -0.0118(12)
N1 0.0255(16) 0.0244(16) 0.050(2) -0.0020(14) -0.0052(14) -0.0104(14)
C1 0.034(2) 0.0218(17) 0.036(2) 0.0027(14) -0.0045(15) -0.0148(16)
O2 0.0304(14) 0.0263(14) 0.0401(15) 0.0065(11) -0.0052(11) -0.0128(12)
N2 0.0256(17) 0.0244(17) 0.062(2) -0.0002(15) -0.0011(15) -0.0115(14)
C2 0.027(2) 0.074(3) 0.038(2) -0.003(2) -0.0013(17) -0.020(2)
O3 0.0322(15) 0.0296(14) 0.0422(15) -0.0016(11) -0.0052(11) -0.0170(12)
N3 0.0250(16) 0.0269(17) 0.0479(19) 0.0016(14) -0.0047(13) -0.0130(14)
C3 0.030(2) 0.079(4) 0.041(2) -0.008(2) -0.0054(18) -0.023(2)
C4 0.034(2) 0.0216(19) 0.037(2) 0.0032(15) -0.0028(15) -0.0126(17)
C5 0.058(3) 0.080(4) 0.042(2) -0.004(2) 0.003(2) -0.054(3)
C6 0.054(3) 0.075(3) 0.041(2) -0.002(2) -0.002(2) -0.051(3)
C7 0.0277(19) 0.0272(19) 0.0314(19) 0.0000(14) -0.0015(14) -0.0123(16)
C1A 0.189(11) 0.044(4) 0.122(7) -0.013(4) -0.025(7) -0.017(5)
C2A 0.063(8) 0.038(6) 0.087(9) 0.013(5) -0.015(6) -0.028(6)
C3A 0.061(4) 0.040(3) 0.092(5) -0.004(3) -0.003(3) -0.017(3)
C4A 0.062(11) 0.16(2) 0.30(3) -0.11(2) -0.039(16) -0.030(12)
C5A 0.058(7) 0.043(6) 0.065(6) -0.018(5) -0.029(5) -0.001(5)
C6A 0.076(7) 0.032(5) 0.078(8) -0.013(5) 0.032(6) -0.027(5)
C7A 0.046(6) 0.034(5) 0.096(9) 0.004(5) -0.016(6) -0.014(5)
C8A 0.055(7) 0.035(5) 0.086(9) 0.008(5) -0.018(6) -0.009(5)

loop_
_atom_type_symbol
_atom_type_description
_atom_type_scat_dispersion_real
_atom_type_scat_dispersion_imag
_atom_type_scat_source
C C 0.0033 0.0016 'International Tables Vol C Tables 4.2.6.8 and 6.1.1.4'
H H 0.0000 0.0000 'International Tables Vol C Tables 4.2.6.8 and 6.1.1.4'
N N 0.0061 0.0033 'International Tables Vol C Tables 4.2.6.8 and 6.1.1.4'
O O 0.0106 0.0060 'International Tables Vol C Tables 4.2.6.8 and 6.1.1.4'
S S 0.1246 0.1234 'International Tables Vol C Tables 4.2.6.8 and 6.1.1.4'

loop_
_geom_angle_atom_site_label_1
_geom_angle_atom_site_label_2
_geom_angle_atom_site_label_3
_geom_angle
_geom_angle_site_symmetry_1
_geom_angle_site_symmetry_3
O3 S1 O2 112.37(16) . .
O3 S1 O1 113.02(15) . .
O2 S1 O1 112.24(15) . .
O3 S1 C1 106.53(16) . .
O2 S1 C1 105.72(16) . .
O1 S1 C1 106.32(17) . .
C2 C1 C6 119.3(4) . .
C2 C1 S1 120.3(3) . .
C6 C1 S1 120.4(3) . .
C1 C2 C3 120.3(4) . .
C2 C3 C4 121.5(4) . .
C5 C4 C3 116.6(4) . .
C5 C4 C4 122.1(4) . 2_677
C3 C4 C4 121.3(4) . 2_677
C6 C5 C4 122.2(4) . .
C5 C6 C1 120.1(4) . .
N2 C7 N1 120.1(3) . .
N2 C7 N3 120.0(3) . .
N1 C7 N3 119.9(3) . .
C2A C1A C8A 44.0(7) . .
C8A C2A C1A 71.2(12) . .
C8A C2A C3A 64.3(11) . 2_567
C1A C2A C3A 135.4(13) . 2_567
C8A C2A C6A 150.0(13) . .
C1A C2A C6A 127.6(11) . .
C3A C2A C6A 93.8(9) 2_567 .
C8A C2A C12A 150.1(16) . .
C1A C2A C12A 87.2(14) . .
C3A C2A C12A 133.9(14) 2_567 .
C6A C2A C12A 40.7(10) . .
C8A C2A C10A 107.3(13) . 2_667
C1A C2A C10A 165.9(10) . 2_667
C3A C2A C10A 45.7(7) 2_567 2_667
C6A C2A C10A 48.2(7) . 2_667
C12A C2A C10A 88.5(13) . 2_667
C7A C3A C8A 154.9(10) 2_567 2_567
C7A C3A C2A 159.2(10) 2_567 2_567
C8A C3A C2A 45.6(7) 2_567 2_567
C7A C3A C4A 69.5(13) 2_567 .
C8A C3A C4A 85.9(14) 2_567 .
C2A C3A C4A 129.3(13) 2_567 .
C7A C3A C10A 68.2(10) 2_567 1_455
C8A C3A C10A 133.5(12) 2_567 1_455
C2A C3A C10A 91.8(11) 2_567 1_455
C4A C3A C10A 123.3(16) . 1_455
C4A C4A C5A 72(3) 2_567 2_567
C4A C4A C3A 163(4) 2_567 .
C5A C4A C3A 124.6(17) 2_567 .
C4A C4A C7A 149(4) 2_567 2_567
C5A C4A C7A 76.4(16) 2_567 2_567
C3A C4A C7A 48.2(9) . 2_567
C4A C4A C5A 57(2) 2_567 .
C5A C4A C5A 129.1(19) 2_567 .
C3A C4A C5A 106(2) . .
C7A C4A C5A 154(3) 2_567 .
C4A C4A C8A 118(3) 2_567 2_567
C5A C4A C8A 168.6(18) 2_567 2_567
C3A C4A C8A 45.0(12) . 2_567
C7A C4A C8A 93.1(17) 2_567 2_567
C5A C4A C8A 61.4(15) . 2_567
C9A C5A C4A 143.6(19) 2_567 2_567
C9A C5A C4A 164(2) 2_567 .
C4A C5A C4A 50.9(19) 2_567 .
C9A C5A C8A 95.6(16) 2_567 2_567
C4A C5A C8A 119.9(12) 2_567 2_567
C4A C5A C8A 69.2(14) . 2_567
C9A C5A C7A 88.0(16) 2_567 .
C4A C5A C7A 56.0(11) 2_567 .
C4A C5A C7A 106.9(17) . .
C8A C5A C7A 174.5(9) 2_567 .
C9A C5A C11A 39.2(15) 2_567 2_567
C4A C5A C11A 104.4(13) 2_567 2_567
C4A C5A C11A 153.5(16) . 2_567
C8A C5A C11A 132.8(10) 2_567 2_567
C7A C5A C11A 49.8(9) . 2_567
C12A C6A C10A 177(2) . .
C12A C6A C10A 137(2) . 2_667
C10A C6A C10A 46.3(14) . 2_667
C12A C6A C7A 118.3(17) . 2_667
C10A C6A C7A 58.9(11) . 2_667
C10A C6A C7A 104.6(13) 2_667 2_667
C12A C6A C2A 62.9(17) . .
C10A C6A C2A 119.7(12) . .
C10A C6A C2A 74.5(10) 2_667 .
C7A C6A C2A 177.0(8) 2_667 .
C12A C6A C11A 49.2(16) . 1_655
C10A C6A C11A 127.9(18) . 1_655
C10A C6A C11A 174.2(19) 2_667 1_655
C7A C6A C11A 69.8(13) 2_667 1_655
C2A C6A C11A 111.0(15) . 1_655
C3A C7A C4A 62.3(15) 2_567 2_567
C3A C7A C10A 64.4(10) 2_567 2_667
C4A C7A C10A 115.1(15) 2_567 2_667
C3A C7A C11A 159.1(13) 2_567 2_567
C4A C7A C11A 130.7(19) 2_567 2_567
C10A C7A C11A 94.9(14) 2_667 2_567
C3A C7A C6A 107.4(9) 2_567 2_667
C4A C7A C6A 145.9(12) 2_567 2_667
C10A C7A C6A 43.1(9) 2_667 2_667
C11A C7A C6A 52.2(11) 2_567 2_667
C3A C7A C5A 109.9(9) 2_567 .
C4A C7A C5A 47.6(14) 2_567 .
C10A C7A C5A 144.7(11) 2_667 .
C11A C7A C5A 85.2(12) 2_567 .
C6A C7A C5A 129.6(9) 2_667 .
C2A C8A C3A 70.1(11) . 2_567
C2A C8A C1A 64.8(11) . .
C3A C8A C1A 134.9(13) 2_567 .
C2A C8A C5A 157.4(12) . 2_567
C3A C8A C5A 98.4(10) 2_567 2_567
C1A C8A C5A 124.0(11) . 2_567
C2A C8A C4A 117.3(14) . 2_567
C3A C8A C4A 49.1(8) 2_567 2_567
C1A C8A C4A 168.0(12) . 2_567
C5A C8A C4A 49.4(8) 2_567 2_567
C2A C8A C9A 150.2(15) . .
C3A C8A C9A 134.6(13) 2_567 .
C1A C8A C9A 88.9(12) . .
C5A C8A C9A 36.2(9) 2_567 .
C4A C8A C9A 85.5(12) 2_567 .
C5A C9A C11A 109(2) 2_567 .
C5A C9A C8A 48.2(13) 2_567 .
C11A C9A C8A 153(2) . .
C10A C10A C6A 85(2) 2_667 .
C10A C10A C3A 147(3) 2_667 1_655
C6A C10A C3A 125.3(17) . 1_655
C10A C10A C7A 160(3) 2_667 2_667
C6A C10A C7A 78.0(14) . 2_667
C3A C10A C7A 47.4(8) 1_655 2_667
C10A C10A C6A 49.1(17) 2_667 2_667
C6A C10A C6A 133.7(14) . 2_667
C3A C10A C6A 99.9(15) 1_655 2_667
C7A C10A C6A 147.0(17) 2_667 2_667
C10A C10A C2A 106(2) 2_667 2_667
C6A C10A C2A 165.4(16) . 2_667
C3A C10A C2A 42.6(8) 1_655 2_667
C7A C10A C2A 89.9(11) 2_667 2_667
C6A C10A C2A 57.3(11) 2_667 2_667
C12A C11A C9A 167(3) 1_455 .
C12A C11A C7A 105(2) 1_455 2_567
C9A C11A C7A 76.2(17) . 2_567
C12A C11A C6A 47.9(18) 1_455 1_455
C9A C11A C6A 130(2) . 1_455
C7A C11A C6A 58.0(12) 2_567 1_455
C12A C11A C5A 145(3) 1_455 2_567
C9A C11A C5A 32.0(13) . 2_567
C7A C11A C5A 45.0(8) 2_567 2_567
C6A C11A C5A 98.6(16) 1_455 2_567
C6A C12A C11A 83(2) . 1_655
C6A C12A C2A 76.4(18) . .
C11A C12A C2A 156(3) 1_655 .

loop_
_geom_bond_atom_site_label_1
_geom_bond_atom_site_label_2
_geom_bond_distance
_geom_bond_site_symmetry_2
S1 O3 1.456(3) .
S1 O2 1.457(3) .
S1 O1 1.460(3) .
S1 C1 1.774(4) .
N1 C7 1.326(5) .
C1 C2 1.373(6) .
C1 C6 1.379(6) .
N2 C7 1.321(5) .
C2 C3 1.383(6) .
N3 C7 1.326(5) .
C3 C4 1.395(6) .
C4 C5 1.387(6) .
C4 C4 1.489(8) 2_677
C5 C6 1.373(6) .
C1A C2A 1.341(15) .
C1A C8A 1.403(16) .
C2A C8A 1.030(16) .
C2A C3A 1.354(15) 2_567
C2A C6A 1.75(2) .
C2A C12A 1.60(3) .
C2A C10A 2.00(2) 2_667
C3A C7A 1.169(14) 2_567
C3A C8A 1.297(15) 2_567
C3A C2A 1.354(15) 2_567
C3A C4A 1.39(3) .
C3A C10A 1.432(19) 1_455
C4A C4A 1.21(4) 2_567
C4A C5A 1.31(3) 2_567
C4A C7A 1.47(2) 2_567
C4A C5A 1.49(3) .
C4A C8A 1.83(4) 2_567
C5A C9A 1.36(3) 2_567
C5A C4A 1.31(3) 2_567
C5A C8A 1.72(2) 2_567
C5A C7A 1.722(18) .
C5A C11A 2.43(3) 2_567
C6A C12A 1.17(3) .
C6A C10A 1.17(2) .
C6A C10A 1.55(2) 2_667
C6A C7A 1.682(18) 2_667
C6A C11A 1.57(3) 1_655
C7A C3A 1.169(14) 2_567
C7A C4A 1.47(2) 2_567
C7A C10A 1.47(2) 2_667
C7A C11A 1.86(3) 2_567
C7A C6A 1.682(18) 2_667
C8A C3A 1.297(15) 2_567
C8A C5A 1.72(2) 2_567
C8A C4A 1.83(4) 2_567
C8A C9A 2.29(4) .
C9A C5A 1.36(3) 2_567
C9A C11A 1.62(4) .
C10A C10A 1.12(3) 2_667
C10A C3A 1.432(19) 1_655
C10A C7A 1.47(2) 2_667
C10A C6A 1.55(2) 2_667
C10A C2A 2.00(2) 2_667
C11A C12A 1.20(4) 1_455
C11A C7A 1.86(3) 2_567
C11A C6A 1.57(3) 1_455
C11A C5A 2.43(3) 2_567
C12A C11A 1.20(4) 1_655
